data_9016736
loop_
_publ_author_name
'Harlow, G. E.'

_publ_section_title
;
 The anorthoclase structures: The effects of temperature and composition
 Note: Or = 13.8, T = 750 C
;
_journal_name_full 'American Mineralogist'
_journal_page_first 975
_journal_page_last 996
_journal_volume 67
_journal_year 1982
_chemical_compound_source 'Kakanui, New Zealand'
_chemical_formula_sum 'Al K0.141 Na0.882 O8 Si3'
_chemical_name_mineral Albite
_space_group_IT_number 12
_space_group_name_Hall '-C 2y'
_space_group_name_H-M_alt 'C 1 2/m 1'
_symmetry_space_group_name_H-M 'C 1 2/m 1'
_cell_angle_alpha 90
_cell_angle_beta 116.05
_cell_angle_gamma 90
_cell_formula_units_Z 4
_cell_length_a 8.321
_cell_length_b 12.969
_cell_length_c 7.148
_cell_volume 693.013
_database_code_amcsd 0019657
_diffrn_ambient_temperature 1023.15
_exptl_crystal_density_diffrn 2.540
_cod_data_source_file inputs/fixed/downloads/00/00027.cif
_cod_data_source_block 00027
_cod_original_formula_sum '(Al Si3) Na.882 K.141 O8'
_cod_database_code 9016736

loop_
_space_group_symop_operation_xyz
x,y,z
1/2+x,1/2+y,z
x,-y,z
1/2+x,1/2-y,z
-x,y,-z
1/2-x,1/2+y,-z
-x,-y,-z
1/2-x,1/2-y,-z

loop_
_atom_site_aniso_label
_atom_site_aniso_U_11
_atom_site_aniso_U_22
_atom_site_aniso_U_33
_atom_site_aniso_U_12
_atom_site_aniso_U_13
_atom_site_aniso_U_23
Al1 0.04077 0.04601 0.03405 -0.00540 0.02140 -0.00084
Si1 0.04077 0.04601 0.03405 -0.00540 0.02140 -0.00084
Al2 0.03426 0.03834 0.04220 -0.00147 0.01970 -0.00042
Si2 0.03426 0.03834 0.04220 -0.00147 0.01970 -0.00042
Na1 0.03567 0.21047 0.12932 0.00000 0.01702 0.00000
K 0.03567 0.21047 0.12932 0.00000 0.01702 0.00000
Na2 0.03567 0.21047 0.12932 0.00000 0.01702 0.00000
O1 0.09258 0.07072 0.05495 0.00000 0.03672 0.00000
O2 0.04105 0.04686 0.10613 0.00000 0.00340 0.00000
O3 0.05974 0.10481 0.08503 -0.01523 0.04913 0.00759
O4 0.07106 0.05453 0.08294 -0.01473 0.03648 -0.00253
O5 0.07531 0.07158 0.05578 0.01130 0.02578 0.00802

loop_
_atom_site_label
_atom_site_fract_x
_atom_site_fract_y
_atom_site_fract_z
_atom_site_occupancy
Al1 0.00890 0.17960 0.22400 0.25000
Si1 0.00890 0.17960 0.22400 0.75000
Al2 0.69720 0.11700 0.34370 0.25000
Si2 0.69720 0.11700 0.34370 0.75000
Na1 0.28390 0.00000 0.14960 0.85600
K 0.28390 0.00000 0.14960 0.14100
Na2 0.28390 0.00000 0.14960 0.02600
O1 0.00000 0.13780 0.00000 1.00000
O2 0.61150 0.00000 0.28580 1.00000
O3 0.82820 0.13820 0.22880 1.00000
O4 0.03200 0.30300 0.25630 1.00000
O5 0.18500 0.12510 0.41210 1.00000

loop_
_cod_changelog_entry_id
_cod_changelog_entry_author
_cod_changelog_entry_date
_cod_changelog_entry_text
1
;cod-tools version 3.10.1
Id: cif_fix_AMCSD_atom_labels 10224 2024-08-07 11:09:31Z saulius
;
2024-08-07T19:40:19+03:00
;Changed the following '_atom_site_label' values:
the first duplicated label 'Na'  converted to 'Na1'
duplicated label 'Na' at index 6 converted to 'Na2'
;

loop_
_cod_related_entry_id
_cod_related_entry_database
_cod_related_entry_code
1 AMCSD 0019657
